data_4508176
loop_
_publ_author_name
'Koshima, Hideko'
'Matsuo, Risa'
'Matsudomi, Masafumi'
'Uemura, Yutaro'
'Shiro, Motoo'

_publ_section_title
;
 Light-Driven Bending Crystals of Salicylidenephenylethylamines in
 Enantiomeric and Racemate Forms
;
_journal_issue 10
_journal_name_full 'Crystal Growth &amp; Design'
_journal_page_first 4330
_journal_paper_doi 10.1021/cg400675r
_journal_volume 13
_journal_year 2013
_chemical_formula_moiety 'C23 H31 N O'
_chemical_formula_sum 'C23 H31 N O'
_chemical_formula_weight 337.50
_space_group_IT_number 14
_symmetry_cell_setting monoclinic
_symmetry_Int_Tables_number 14
_symmetry_space_group_name_Hall '-P 2yn'
_symmetry_space_group_name_H-M 'P 1 21/n 1'
_atom_sites_solution_hydrogens geom
_atom_sites_solution_primary direct
_atom_sites_solution_secondary difmap
_cell_angle_alpha 90.0000
_cell_angle_beta 94.775(8)
_cell_angle_gamma 90.0000
_cell_formula_units_Z 4
_cell_length_a 9.9176(12)
_cell_length_b 6.3244(8)
_cell_length_c 34.355(4)
_cell_measurement_reflns_used 16567
_cell_measurement_temperature 296
_cell_measurement_theta_max 68.16
_cell_measurement_theta_min 3.88
_cell_volume 2147.4(5)
_computing_cell_refinement 'PROCESS-AUTO (Rigaku, 1998)'
_computing_data_collection 'PROCESS-AUTO (Rigaku, 1998)'
_computing_data_reduction 'CrystalStructure (Rigaku, 2000-2010)'
_computing_molecular_graphics 'ORTEP (Johnson, 1976)'
_computing_publication_material 'CrystalStructure (Rigaku, 2000-2010)'
_computing_structure_refinement 'SHELXL97 (Sheldrick, 1997)'
_computing_structure_solution 'SHELXS97 (Sheldrick, 1997)'
_diffrn_ambient_temperature 296
_diffrn_detector_area_resol_mean 10.000
_diffrn_measured_fraction_theta_full 0.957
_diffrn_measured_fraction_theta_max 0.957
_diffrn_measurement_device_type 'Rigaku R-AXIS RAPID'
_diffrn_measurement_method \w
_diffrn_radiation_type 'Cu K\a'
_diffrn_radiation_wavelength 1.54187
_diffrn_reflns_av_R_equivalents 0.0340
_diffrn_reflns_limit_h_max 11
_diffrn_reflns_limit_h_min -11
_diffrn_reflns_limit_k_max 7
_diffrn_reflns_limit_k_min -7
_diffrn_reflns_limit_l_max 41
_diffrn_reflns_limit_l_min -41
_diffrn_reflns_number 20942
_diffrn_reflns_theta_full 68.17
_diffrn_reflns_theta_max 68.17
_diffrn_standards_number 0
_exptl_absorpt_coefficient_mu 0.478
_exptl_absorpt_correction_T_max 0.918
_exptl_absorpt_correction_T_min 0.686
_exptl_absorpt_correction_type multi-scan
_exptl_absorpt_process_details 'ABSCOR (Rigaku, 1995)'
_exptl_crystal_colour yellow
_exptl_crystal_density_diffrn 1.044
_exptl_crystal_density_method 'not measured'
_exptl_crystal_description block
_exptl_crystal_F_000 736.00
_exptl_crystal_size_max 0.745
_exptl_crystal_size_mid 0.237
_exptl_crystal_size_min 0.179
_refine_diff_density_max 0.440
_refine_diff_density_min -0.330
_refine_ls_extinction_method none
_refine_ls_goodness_of_fit_ref 1.062
_refine_ls_hydrogen_treatment mixed
_refine_ls_number_parameters 216
_refine_ls_number_reflns 3754
_refine_ls_number_restraints 7
_refine_ls_R_factor_gt 0.0787
_refine_ls_shift/su_max 0.007
_refine_ls_structure_factor_coef Fsqd
_refine_ls_weighting_details 'w = 1/[\s^2^(Fo^2^)+(0.1600P)^2^+0.4544P] where P=(Fo^2^+2Fc^2^)/3'
_refine_ls_weighting_scheme calc
_refine_ls_wR_factor_ref 0.2711
_reflns_number_gt 2651
_reflns_number_total 3754
_reflns_threshold_expression F^2^>2.0\s(F^2^)
_cod_data_source_file cg400675r_si_008.cif
_cod_data_source_block 20101116
_cod_database_code 4508176

loop_
_symmetry_equiv_pos_site_id
_symmetry_equiv_pos_as_xyz
1 +X,+Y,+Z
2 1/2-X,1/2+Y,1/2-Z
3 -X,-Y,-Z
4 1/2+X,1/2-Y,1/2+Z

loop_
_atom_site_label
_atom_site_type_symbol
_atom_site_fract_x
_atom_site_fract_y
_atom_site_fract_z
_atom_site_U_iso_or_equiv
_atom_site_adp_type
_atom_site_occupancy
_atom_site_symmetry_multiplicity
_atom_site_calc_flag
_atom_site_refinement_flags
_atom_site_disorder_assembly
_atom_site_disorder_group
O1 O 0.10877(17) 0.6103(4) 0.62152(5) 0.0804(6) Uani 1.0 4 d . . .
N1 N 0.1623(3) 0.3535(4) 0.67998(6) 0.0754(7) Uani 1.0 4 d . . .
C1 C 0.3302(3) 0.4745(4) 0.63850(7) 0.0675(7) Uani 1.0 4 d . . .
C2 C 0.2412(3) 0.6036(4) 0.61497(7) 0.0668(7) Uani 1.0 4 d . . .
C3 C 0.2890(3) 0.7224(5) 0.58445(7) 0.0692(7) Uani 1.0 4 d . . .
C4 C 0.4249(3) 0.7022(5) 0.57872(7) 0.0733(7) Uani 1.0 4 d . . .
C5 C 0.5171(3) 0.5728(5) 0.60078(8) 0.0741(7) Uani 1.0 4 d D . .
C6 C 0.4654(3) 0.4612(5) 0.63088(7) 0.0735(7) Uani 1.0 4 d . . .
C7 C 0.2847(3) 0.3549(5) 0.67104(7) 0.0734(7) Uani 1.0 4 d . . .
C8 C 0.1288(3) 0.2219(5) 0.71296(8) 0.0809(8) Uani 1.0 4 d . . .
C9 C 0.0556(5) 0.0246(6) 0.69689(12) 0.1233(15) Uani 1.0 4 d . . .
C10 C 0.0410(3) 0.3438(4) 0.73914(7) 0.0708(7) Uani 1.0 4 d . . .
C11 C 0.0574(4) 0.3147(6) 0.77896(9) 0.0904(9) Uani 1.0 4 d . . .
C12 C -0.0254(4) 0.4124(6) 0.80351(9) 0.1000(10) Uani 1.0 4 d . . .
C13 C -0.1272(4) 0.5412(6) 0.78879(11) 0.0982(11) Uani 1.0 4 d . . .
C14 C -0.1437(4) 0.5759(6) 0.74913(11) 0.0969(10) Uani 1.0 4 d . . .
C15 C -0.0614(3) 0.4772(5) 0.72466(9) 0.0854(9) Uani 1.0 4 d . . .
C16 C 0.1935(3) 0.8629(6) 0.55801(8) 0.0835(8) Uani 1.0 4 d . . .
C17 C 0.2713(4) 0.9871(8) 0.52854(12) 0.1216(15) Uani 1.0 4 d . . .
C18 C 0.0920(4) 0.7199(7) 0.53499(9) 0.1059(11) Uani 1.0 4 d . . .
C19 C 0.1197(4) 1.0215(6) 0.58160(11) 0.1080(12) Uani 1.0 4 d . . .
C20 C 0.6665(4) 0.5585(6) 0.59177(10) 0.074(3) Uiso 0.574(8) 4 d PGDU A 1
C21 C 0.7481(7) 0.4131(9) 0.62097(14) 0.117(3) Uiso 0.574(8) 4 d PGU A 1
C22 C 0.7270(7) 0.7826(6) 0.59420(19) 0.125(3) Uiso 0.574(8) 4 d PGU A 1
C23 C 0.6725(7) 0.4715(10) 0.55012(11) 0.121(3) Uiso 0.574(8) 4 d PGU A 1
C20A C 0.6694(5) 0.5671(11) 0.59272(18) 0.113(6) Uiso 0.426(8) 4 d PGDU A 2
C21A C 0.7188(11) 0.3368(10) 0.5967(3) 0.146(5) Uiso 0.426(8) 4 d PGU A 2
C22A C 0.7505(10) 0.7056(15) 0.6232(3) 0.129(4) Uiso 0.426(8) 4 d PGU A 2
C23A C 0.6900(10) 0.6489(16) 0.55145(18) 0.125(4) Uiso 0.426(8) 4 d PGU A 2
H1O H 0.0954 0.5339 0.6401 0.0965 Uiso 1.0 4 d . . .
H4 H 0.4576 0.7806 0.5586 0.0880 Uiso 1.0 4 calc R . .
H6 H 0.5231 0.3744 0.6465 0.0882 Uiso 1.0 4 calc R . .
H7 H 0.3481 0.2751 0.6862 0.0881 Uiso 1.0 4 calc R . .
H8 H 0.2127 0.1798 0.7281 0.0971 Uiso 1.0 4 calc R . .
H9A H -0.0213 0.0653 0.6797 0.1480 Uiso 1.0 4 calc R . .
H9B H 0.0259 -0.0572 0.7181 0.1480 Uiso 1.0 4 calc R . .
H9C H 0.1160 -0.0587 0.6827 0.1480 Uiso 1.0 4 calc R . .
H11 H 0.1263 0.2268 0.7895 0.1085 Uiso 1.0 4 calc R . .
H12 H -0.0119 0.3905 0.8303 0.1200 Uiso 1.0 4 calc R . .
H13 H -0.1847 0.6050 0.8053 0.1179 Uiso 1.0 4 calc R . .
H14 H -0.2113 0.6669 0.7389 0.1163 Uiso 1.0 4 calc R . .
H15 H -0.0747 0.5003 0.6979 0.1024 Uiso 1.0 4 calc R . .
H17A H 0.3130 0.8900 0.5117 0.1460 Uiso 1.0 4 calc R . .
H17B H 0.3397 1.0722 0.5424 0.1460 Uiso 1.0 4 calc R . .
H17C H 0.2096 1.0768 0.5131 0.1460 Uiso 1.0 4 calc R . .
H18A H 0.0353 0.8036 0.5170 0.1270 Uiso 1.0 4 calc R . .
H18B H 0.0370 0.6491 0.5527 0.1270 Uiso 1.0 4 calc R . .
H18C H 0.1396 0.6169 0.5208 0.1270 Uiso 1.0 4 calc R . .
H19A H 0.1843 1.1088 0.5964 0.1296 Uiso 1.0 4 calc R . .
H19B H 0.0653 0.9476 0.5990 0.1296 Uiso 1.0 4 calc R . .
H19C H 0.0626 1.1084 0.5643 0.1296 Uiso 1.0 4 calc R . .
H21A H 0.8402 0.4062 0.6144 0.1400 Uiso 0.574(8) 4 calc PR A 1
H21B H 0.7094 0.2739 0.6198 0.1400 Uiso 0.574(8) 4 calc PR A 1
H21C H 0.7455 0.4686 0.6469 0.1400 Uiso 0.574(8) 4 calc PR A 1
H22A H 0.8198 0.7775 0.5882 0.1496 Uiso 0.574(8) 4 calc PR A 1
H22B H 0.7221 0.8374 0.6201 0.1496 Uiso 0.574(8) 4 calc PR A 1
H22C H 0.6768 0.8728 0.5758 0.1496 Uiso 0.574(8) 4 calc PR A 1
H23A H 0.7652 0.4625 0.5441 0.1452 Uiso 0.574(8) 4 calc PR A 1
H23B H 0.6238 0.5643 0.5319 0.1452 Uiso 0.574(8) 4 calc PR A 1
H23C H 0.6323 0.3334 0.5484 0.1452 Uiso 0.574(8) 4 calc PR A 1
H21D H 0.7059 0.2860 0.6225 0.1756 Uiso 0.426(8) 4 calc PR A 2
H21E H 0.8131 0.3304 0.5924 0.1756 Uiso 0.426(8) 4 calc PR A 2
H21F H 0.6681 0.2504 0.5777 0.1756 Uiso 0.426(8) 4 calc PR A 2
H22D H 0.7377 0.6545 0.6490 0.1550 Uiso 0.426(8) 4 calc PR A 2
H22E H 0.7195 0.8492 0.6207 0.1550 Uiso 0.426(8) 4 calc PR A 2
H22F H 0.8448 0.6995 0.6189 0.1550 Uiso 0.426(8) 4 calc PR A 2
H23D H 0.6592 0.7925 0.5490 0.1496 Uiso 0.426(8) 4 calc PR A 2
H23E H 0.6393 0.5626 0.5324 0.1496 Uiso 0.426(8) 4 calc PR A 2
H23F H 0.7843 0.6425 0.5472 0.1496 Uiso 0.426(8) 4 calc PR A 2

loop_
_atom_site_aniso_label
_atom_site_aniso_U_11
_atom_site_aniso_U_22
_atom_site_aniso_U_33
_atom_site_aniso_U_12
_atom_site_aniso_U_13
_atom_site_aniso_U_23
O1 0.0621(11) 0.0968(14) 0.0843(12) 0.0007(9) 0.0180(9) 0.0155(10)
N1 0.0752(14) 0.0781(14) 0.0756(13) -0.0062(11) 0.0222(10) 0.0096(10)
C1 0.0640(14) 0.0730(16) 0.0668(13) -0.0045(11) 0.0138(11) 0.0021(11)
C2 0.0623(14) 0.0747(16) 0.0641(13) -0.0063(12) 0.0093(11) -0.0002(11)
C3 0.0653(15) 0.0818(17) 0.0617(13) -0.0059(12) 0.0121(11) 0.0030(11)
C4 0.0705(16) 0.0875(18) 0.0638(14) -0.0065(13) 0.0160(11) 0.0057(12)
C5 0.0664(15) 0.0843(18) 0.0730(15) -0.0045(13) 0.0143(12) 0.0002(13)
C6 0.0657(15) 0.0853(18) 0.0703(14) 0.0011(13) 0.0107(11) 0.0067(12)
C7 0.0727(16) 0.0748(17) 0.0743(15) -0.0000(13) 0.0162(12) 0.0076(12)
C8 0.0869(18) 0.0728(17) 0.0871(17) 0.0011(14) 0.0316(14) 0.0161(13)
C9 0.172(4) 0.081(3) 0.127(3) -0.021(3) 0.075(3) -0.009(2)
C10 0.0716(16) 0.0657(15) 0.0770(16) -0.0090(12) 0.0170(12) 0.0115(11)
C11 0.098(3) 0.095(3) 0.0807(18) 0.0026(17) 0.0202(15) 0.0192(15)
C12 0.119(3) 0.106(3) 0.0783(18) -0.011(3) 0.0293(18) -0.0020(17)
C13 0.105(3) 0.089(3) 0.105(3) -0.0165(19) 0.038(2) -0.0174(18)
C14 0.086(2) 0.086(2) 0.122(3) 0.0094(17) 0.0275(18) 0.0047(18)
C15 0.086(2) 0.088(2) 0.0832(17) 0.0037(15) 0.0150(14) 0.0141(14)
C16 0.0787(18) 0.099(2) 0.0735(16) 0.0022(15) 0.0093(13) 0.0172(14)
C17 0.099(3) 0.154(4) 0.113(3) 0.010(3) 0.015(2) 0.064(3)
C18 0.090(3) 0.142(4) 0.0825(19) 0.009(2) -0.0089(16) 0.003(2)
C19 0.121(3) 0.097(3) 0.106(3) 0.018(2) 0.011(2) 0.0180(19)

loop_
_atom_type_symbol
_atom_type_description
_atom_type_scat_dispersion_real
_atom_type_scat_dispersion_imag
_atom_type_scat_source
C C 0.0181 0.0091
;
International Tables for Crystallography
(1992, Vol. C, Tables 4.2.6.8 and 6.1.1.4)
;
H H 0.0000 0.0000
;
International Tables for Crystallography
(1992, Vol. C, Table 6.1.1.4)
;
O O 0.0492 0.0322
;
International Tables for Crystallography
(1992, Vol. C, Tables 4.2.6.8 and 6.1.1.4)
;
N N 0.0311 0.0180
;
International Tables for Crystallography
(1992, Vol. C, Tables 4.2.6.8 and 6.1.1.4)
;

loop_
_geom_angle_atom_site_label_1
_geom_angle_atom_site_label_2
_geom_angle_atom_site_label_3
_geom_angle
_geom_angle_publ_flag
C7 N1 C8 118.1(3) yes
C2 C1 C6 119.7(3) yes
C2 C1 C7 121.6(3) yes
C6 C1 C7 118.7(3) yes
O1 C2 C1 119.6(3) yes
O1 C2 C3 120.1(3) yes
C1 C2 C3 120.3(3) yes
C2 C3 C4 116.8(3) yes
C2 C3 C16 121.3(3) yes
C4 C3 C16 121.9(3) yes
C3 C4 C5 125.2(3) yes
C4 C5 C6 115.9(3) yes
C4 C5 C20 121.4(3) yes
C4 C5 C20A 121.1(4) yes
C6 C5 C20 122.8(3) yes
C6 C5 C20A 123.0(4) yes
C1 C6 C5 122.1(3) yes
N1 C7 C1 123.4(3) yes
N1 C8 C9 108.5(3) yes
N1 C8 C10 110.4(3) yes
C9 C8 C10 110.6(3) yes
C8 C10 C11 119.8(3) yes
C8 C10 C15 122.6(3) yes
C11 C10 C15 117.5(3) yes
C10 C11 C12 121.6(3) yes
C11 C12 C13 120.3(3) yes
C12 C13 C14 119.1(4) yes
C13 C14 C15 120.4(4) yes
C10 C15 C14 121.0(3) yes
C3 C16 C17 111.5(3) yes
C3 C16 C18 108.1(3) yes
C3 C16 C19 111.5(3) yes
C17 C16 C18 107.9(3) yes
C17 C16 C19 107.7(3) yes
C18 C16 C19 110.0(3) yes
C5 C20 C21 111.5(4) yes
C5 C20 C22 108.1(4) yes
C5 C20 C23 108.7(4) yes
C21 C20 C22 109.5 yes
C21 C20 C23 109.5 yes
C22 C20 C23 109.6 yes
C5 C20A C21A 108.2(6) yes
C5 C20A C22A 109.0(6) yes
C5 C20A C23A 111.1(5) yes
C21A C20A C22A 109.5 yes
C21A C20A C23A 109.6 yes
C22A C20A C23A 109.5 yes

loop_
_geom_bond_atom_site_label_1
_geom_bond_atom_site_label_2
_geom_bond_distance
_geom_bond_publ_flag
O1 C2 1.351(3) yes
N1 C7 1.277(4) yes
N1 C8 1.466(4) yes
C1 C2 1.407(4) yes
C1 C6 1.391(4) yes
C1 C7 1.452(4) yes
C2 C3 1.404(4) yes
C3 C4 1.384(4) yes
C3 C16 1.539(4) yes
C4 C5 1.401(4) yes
C5 C6 1.385(4) yes
C5 C20 1.542(5) yes
C5 C20A 1.559(6) yes
C8 C9 1.524(5) yes
C8 C10 1.514(4) yes
C10 C11 1.376(4) yes
C10 C15 1.381(4) yes
C11 C12 1.372(5) yes
C12 C13 1.362(6) yes
C13 C14 1.376(6) yes
C14 C15 1.370(5) yes
C16 C17 1.538(6) yes
C16 C18 1.525(5) yes
C16 C19 1.516(5) yes
C20 C21 1.540 yes
C20 C22 1.539 yes
C20 C23 1.539 yes
C20A C21A 1.539 yes
C20A C22A 1.540 yes
C20A C23A 1.539 yes
